data_4025062
loop_
_publ_author_name
'Christian Brand'
'Gesche Rauch'
'Michele Zanoni'
'Birger Dittrich'
'Daniel B. Werz'

_publ_contact_author
;
Dittrich, Birger, Institute for inorganic chemistry,
Georg-August-University Goettingen, Tammannstr. 4,
D-37077 Goettingen, Germany.
;
_publ_contact_author_email bdittri@gwdg.de
_publ_contact_author_fax +49-551-3922582
_publ_contact_author_phone +49-551-3919405
_publ_section_title
;
Synthesis of [n,5]-Spiroketals by Ring Enlargement of
Donor-Acceptor-Substituted Cyclopropane Derivatives
;
_journal_name_full 'Journal of Organic Chemistry'
_journal_page_first 8779
_journal_page_last 8786
_journal_paper_doi 10.1021/jo901902g
_journal_volume 74
_journal_year 2009
_chemical_absolute_configuration syn
_chemical_compound_source synthesis
_chemical_formula_moiety 'C32 H36 O7'
_chemical_formula_sum 'C32 H36 O7'
_chemical_formula_weight 532.64
_space_group_IT_number 4
_symmetry_cell_setting monoclinic
_symmetry_space_group_name_Hall 'P 2yb'
_symmetry_space_group_name_H-M 'P 1 21 1'
_audit_conform_dict_location ftp://ftp.iucr.org/pub/cif_core.dic
_audit_conform_dict_name cif_core.dic
_audit_conform_dict_version 2.2
_audit_creation_date 2009-09-01T11:35:44-00:00
_audit_creation_method 'XD routine XDCIF'
_cell_angle_alpha 90
_cell_angle_beta 101.865(3)
_cell_angle_gamma 90
_cell_formula_units_Z 2.0
_cell_length_a 15.592(3)
_cell_length_b 5.6985(11)
_cell_length_c 16.475(3)
_cell_measurement_reflns_used 2619
_cell_measurement_temperature 100
_cell_measurement_theta_max 51.09
_cell_measurement_theta_min 6.182
_cell_volume 1432.5(5)
_computing_molecular_graphics 'Koritsanszky et al, (2003)'
_computing_publication_material 'Koritsanszky et al, (2003)'
_computing_structure_refinement 'Koritsanszky et al, (2003)'
_diffrn_ambient_temperature 100
_diffrn_measured_fraction_theta_full 0.99
_diffrn_measured_fraction_theta_max 0.99
_diffrn_measurement_device_type 'Bruker Apex 2 Diffractometer'
_diffrn_measurement_method '\w and \f scans'
_diffrn_orient_matrix_UB_11 5.4653395e-02
_diffrn_orient_matrix_UB_12 -9.6550003e-02
_diffrn_orient_matrix_UB_13 1.3256321e-02
_diffrn_orient_matrix_UB_21 -3.3728793e-02
_diffrn_orient_matrix_UB_22 -1.3109054e-01
_diffrn_orient_matrix_UB_23 1.8981144e-02
_diffrn_orient_matrix_UB_31 -1.3059790e-02
_diffrn_orient_matrix_UB_32 -6.5488055e-02
_diffrn_orient_matrix_UB_33 -5.7539437e-02
_diffrn_radiation_wavelength 0.71073
_diffrn_reflns_av_R_equivalents 0.1116
_diffrn_reflns_av_sigmaI/netI 0.0770
_diffrn_reflns_limit_h_max 18
_diffrn_reflns_limit_h_min -19
_diffrn_reflns_limit_k_max 6
_diffrn_reflns_limit_k_min 0
_diffrn_reflns_limit_l_max 20
_diffrn_reflns_limit_l_min 0
_diffrn_reflns_number 20060
_diffrn_reflns_theta_full 25.8
_diffrn_reflns_theta_max 25.875
_diffrn_reflns_theta_min 6.182
_exptl_absorpt_coefficient_mu 0.086
_exptl_absorpt_correction_T_max 0.9912
_exptl_absorpt_correction_T_min 0.7951
_exptl_absorpt_correction_type empirical
_exptl_absorpt_process_details
;
SADABS version 2008/2, Bruker AXS, 2008.
;
_exptl_crystal_colour colorless
_exptl_crystal_density_diffrn 1.235
_exptl_crystal_description plate
_exptl_crystal_F_000 568.0
_exptl_crystal_size_max 0.12
_exptl_crystal_size_mid 0.10
_exptl_crystal_size_min 0.02
_refine_diff_density_max 0.308
_refine_diff_density_min -0.27
_refine_diff_density_rms 0.066
_refine_ls_extinction_method none
_refine_ls_goodness_of_fit_ref 1.7993
_refine_ls_hydrogen_treatment mixed
_refine_ls_matrix_type full
_refine_ls_number_parameters 446
_refine_ls_number_reflns 1912
_refine_ls_number_restraints 0
_refine_ls_R_factor_all 0.1469
_refine_ls_R_factor_gt 0.0475
_refine_ls_shift/su_max 0
_refine_ls_structure_factor_coef F
_refine_ls_weighting_details
;
     calc w1 = 1/[s^2^(Fo)]
;
_refine_ls_weighting_scheme calc
_refine_ls_wR_factor_ref 0.0254
_reflns_number_gt 1912
_reflns_number_total 3030
_reflns_threshold_expression F>2(\s)F
_cod_data_source_file jo901902g_si_002_1.cif
_cod_data_source_block glucose-6-ester
_cod_original_sg_symbol_H-M 'P 21'
_cod_database_code 4025062

loop_
_symmetry_equiv_pos_as_xyz
+X,+Y,+Z
-X,1/2+Y,-Z

loop_
_atom_local_axes_label
_atom_local_axes_atom0
_atom_local_axes_ax1
_atom_local_axes_atom1
_atom_local_axes_atom2
_atom_local_axes_ax2
O(1) DUM1 Z O(1) C(1) Y
O(2) DUM2 Z O(2) C(1) Y
O(3) DUM3 Z O(3) C(5) Y
O(4) DUM4 Z O(4) C(4) Y
O(5) DUM5 Z O(5) C(3) Y
O(6) DUM6 Z O(6) C(30) Y
O(7) DUM7 Z O(7) C(30) Y
C(1) C(5) X C(1) H(1) Y
C(2) O(1) Z C(2) C(3) X
C(3) O(5) X C(3) C(2) Y
C(4) O(4) X C(4) C(3) Y
C(5) O(3) X C(5) C(1) Y
C(6) O(2) Z C(6) H(6A) Y
C(7) O(3) X C(7) C(8) Y
C(8) C(7) Z C(8) C(9) Y
C(9) DUM8 Z C(9) C(8) Y
C(10) DUM9 Z C(10) C(9) Y
C(11) DUM10 Z C(11) C(10) Y
C(12) DUM11 Z C(12) C(11) Y
C(13) DUM12 Z C(13) C(8) Y
C(14) O(4) X C(14) C(15) Y
C(15) C(14) Z C(15) C(16) Y
C(16) DUM13 Z C(16) C(15) Y
C(17) DUM14 Z C(17) C(16) Y
C(18) DUM15 Z C(18) C(17) Y
C(19) DUM16 Z C(19) C(18) Y
C(20) DUM17 Z C(20) C(15) Y
C(21) O(5) X C(21) C(22) Y
C(22) C(21) Z C(22) C(23) Y
C(23) DUM18 Z C(23) C(22) Y
C(24) DUM19 Z C(24) C(23) Y
C(25) DUM20 Z C(25) C(24) Y
C(26) DUM21 Z C(26) C(25) Y
C(27) DUM22 Z C(27) C(22) Y
C(28) DUM23 Z C(28) C(2) Y
C(29) H(29) Z C(29) C(2) X
C(30) O(6) X C(30) O(7) Y
C(31A) O(6) X C(31A) C(32A) Y
C(32A) C(31A) Z C(32A) H(32A) Y
C(31B) O(6) X C(31B) C(32A) Y
C(32B) C(31A) Z C(32B) H(32B) Y
H(1) C(1) Z H(1) O(1) Y
H(3) C(3) Z H(3) O(5) Y
H(4) C(4) Z H(4) O(4) Y
H(5) C(5) Z H(5) O(3) Y
H(6A) C(6) Z H(6A) O(2) Y
H(6B) C(6) Z H(6B) O(2) Y
H(6C) C(6) Z H(6C) O(2) Y
H(7A) C(7) Z H(7A) O(3) Y
H(7B) C(7) Z H(7B) O(3) Y
H(9) C(9) Z H(9) C(8) Y
H(10) C(10) Z H(10) C(9) Y
H(11) C(11) Z H(11) C(10) Y
H(12) C(12) Z H(12) C(11) Y
H(13) C(13) Z H(13) C(8) Y
H(14A) C(14) Z H(14A) O(4) Y
H(14B) C(14) Z H(14B) O(4) Y
H(16) C(16) Z H(16) C(15) Y
H(17) C(17) Z H(17) C(16) Y
H(18) C(18) Z H(18) C(17) Y
H(19) C(19) Z H(19) C(18) Y
H(20) C(20) Z H(20) C(15) Y
H(21A) C(21) Z H(21A) O(5) Y
H(21B) C(21) Z H(21B) O(5) Y
H(23) C(23) Z H(23) C(22) Y
H(24) C(24) Z H(24) C(23) Y
H(25) C(25) Z H(25) C(24) Y
H(26) C(26) Z H(26) C(25) Y
H(27) C(27) Z H(27) C(22) Y
H(28A) C(28) Z H(28A) C(2) Y
H(28B) C(28) Z H(28B) C(2) Y
H(29) C(29) Z H(29) C(2) Y
H(31A) C(31A) Z H(31A) H(31D) Y
H(31B) C(31A) Z H(31B) H(31C) Y
H(32A) C(32A) Z H(32A) C(31A) Y
H(32B) C(32A) Z H(32B) H(32E) Y
H(32C) C(32A) Z H(32C) H(32D) Y
H(31C) C(31B) Z H(31C) H(31B) Y
H(31D) C(31B) Z H(31D) H(31A) Y
H(32D) C(32A) Z H(32D) H(32C) Y
H(32E) C(32A) Z H(32E) H(32B) Y
H(32F) C(32B) Z H(32F) C(31A) Y

loop_
_atom_site_aniso_label
_atom_site_aniso_U_11
_atom_site_aniso_U_22
_atom_site_aniso_U_33
_atom_site_aniso_U_23
_atom_site_aniso_U_13
_atom_site_aniso_U_12
O(1) 0.028(2) 0.027(2) 0.016(2) -0.001(2) 0.010(2) 0.001(2)
O(2) 0.035(2) 0.030(2) 0.017(2) 0.003(2) 0.010(2) 0.003(2)
O(3) 0.027(2) 0.028(2) 0.026(2) -0.002(2) 0.004(2) -0.001(2)
O(4) 0.022(2) 0.026(2) 0.020(2) 0.005(2) 0.0090(10) 0.000(2)
O(5) 0.030(2) 0.022(2) 0.018(2) 0.000(2) 0.0110(10) 0.002(2)
O(6) 0.037(2) 0.089(3) 0.030(2) 0.022(2) 0.018(2) 0.029(2)
O(7) 0.031(2) 0.040(2) 0.020(2) 0.006(2) 0.010(2) 0.002(2)
C(1) 0.029(3) 0.024(3) 0.023(3) -0.002(3) 0.009(3) 0.000(3)
C(2) 0.026(3) 0.021(4) 0.019(3) 0.003(2) 0.010(2) 0.001(3)
C(3) 0.018(3) 0.024(3) 0.020(3) -0.004(3) 0.007(2) 0.001(3)
C(4) 0.026(3) 0.021(4) 0.016(3) -0.001(3) 0.006(2) 0.000(3)
C(5) 0.029(3) 0.021(4) 0.019(3) 0.002(3) 0.010(3) 0.002(3)
C(6) 0.052(4) 0.031(4) 0.015(3) 0.000(3) 0.021(3) -0.002(3)
C(7) 0.035(4) 0.028(4) 0.030(3) 0.000(3) -0.005(3) 0.001(3)
C(8) 0.033(3) 0.027(4) 0.021(3) -0.004(3) 0.008(2) 0.000(3)
C(9) 0.039(4) 0.030(4) 0.034(3) 0.000(3) 0.003(3) -0.009(3)
C(10) 0.035(4) 0.035(4) 0.041(3) 0.006(3) 0.001(3) -0.001(3)
C(11) 0.044(4) 0.033(4) 0.039(4) -0.003(3) -0.007(3) -0.009(3)
C(12) 0.058(4) 0.038(4) 0.046(4) 0.012(4) -0.018(3) -0.009(4)
C(13) 0.039(4) 0.041(4) 0.034(3) 0.008(3) -0.006(3) -0.004(4)
C(14) 0.022(3) 0.033(4) 0.022(3) -0.001(3) 0.005(2) 0.001(3)
C(15) 0.018(3) 0.037(4) 0.026(3) 0.003(3) 0.010(2) 0.002(3)
C(16) 0.032(3) 0.036(4) 0.024(3) -0.003(3) 0.015(3) 0.000(3)
C(17) 0.033(3) 0.050(5) 0.046(4) 0.003(4) 0.022(3) 0.001(4)
C(18) 0.027(3) 0.047(5) 0.062(5) 0.022(4) 0.022(3) 0.005(4)
C(19) 0.029(4) 0.039(5) 0.068(5) 0.007(4) 0.012(3) -0.003(3)
C(20) 0.030(3) 0.023(4) 0.044(4) 0.001(3) 0.003(3) -0.009(3)
C(21) 0.033(4) 0.024(4) 0.021(3) 0.002(3) 0.014(3) 0.009(3)
C(22) 0.024(3) 0.022(3) 0.018(3) 0.000(3) 0.006(2) 0.000(3)
C(23) 0.036(3) 0.033(4) 0.016(3) 0.000(3) 0.008(3) 0.001(3)
C(24) 0.041(4) 0.041(4) 0.025(3) -0.005(3) 0.017(3) 0.001(3)
C(25) 0.033(3) 0.036(4) 0.023(3) -0.004(3) 0.011(3) 0.005(3)
C(26) 0.032(3) 0.026(4) 0.024(3) -0.001(3) 0.011(3) 0.007(3)
C(27) 0.028(3) 0.021(3) 0.021(3) 0.000(3) 0.012(2) 0.001(3)
C(28) 0.037(3) 0.025(4) 0.020(3) -0.001(3) 0.015(3) 0.001(3)
C(29) 0.024(3) 0.025(3) 0.020(3) 0.001(3) 0.006(2) 0.001(3)
C(30) 0.021(3) 0.038(4) 0.031(3) 0.006(3) 0.008(3) 0.005(3)
C(31A) 0.051 0.0425 0.0467 0.0129 0.0305 0.031
C(32A) 0.0539 0.0639 0.0523 0.0287 0.0294 0.0302
C(31B) 0.0498 0.0574 0.0464 0.0152 0.0331 0.0439
C(32B) 0.0883 0.1247 0.0594 0.0369 0.0252 0.073

loop_
_atom_site_label
_atom_site_fract_x
_atom_site_fract_y
_atom_site_fract_z
_atom_site_U_iso_or_equiv
_atom_site_occupancy
O(1) 0.9818(2) 0.2911 0.1356(2) 0.024 1
O(2) 0.8633(2) 0.4953(7) 0.0555(2) 0.027 1
O(3) 0.7438(2) 0.1880(7) 0.1001(2) 0.027 1
O(4) 0.7897(2) 0.2548(7) 0.2759(2) 0.023 1
O(5) 0.9455(2) 0.5128(7) 0.3332(2) 0.023 1
O(6) 1.2171(2) 0.3591(8) 0.2438(2) 0.052 1
O(7) 1.1566(2) 0.5402(7) 0.1256(2) 0.031 1
C(1) 0.8935(3) 0.2785(11) 0.0883(3) 0.025 1
C(2) 0.9910(3) 0.4389(9) 0.2051(3) 0.022 1
C(3) 0.9358(3) 0.3551(10) 0.2658(3) 0.021 1
C(4) 0.8406(3) 0.3455(10) 0.2209(3) 0.022 1
C(5) 0.8313(3) 0.1898(10) 0.1431(3) 0.023 1
C(6) 0.9042(3) 0.5676(12) -0.0112(3) 0.032 1
C(7) 0.7204(3) -0.0227(11) 0.0545(3) 0.032 1
C(8) 0.6420(3) 0.0243(10) -0.0140(3) 0.027 1
C(9) 0.5762(4) -0.1425(12) -0.0343(3) 0.035 1
C(10) 0.5060(4) -0.1113(12) -0.1021(3) 0.038 1
C(11) 0.5014(4) 0.0926(12) -0.1474(4) 0.04 1
C(12) 0.5667(4) 0.2658(13) -0.1265(3) 0.05 1
C(13) 0.6364(4) 0.2299(12) -0.0597(3) 0.039 1
C(14) 0.7086(3) 0.3776(10) 0.2710(3) 0.026 1
C(15) 0.6591(3) 0.2627(11) 0.3307(3) 0.027 1
C(16) 0.6590(3) 0.3712(11) 0.4073(3) 0.03 1
C(17) 0.6143(4) 0.2604(13) 0.4624(3) 0.043 1
C(18) 0.5714(4) 0.0494(14) 0.4431(4) 0.045 1
C(19) 0.5714(4) -0.0582(12) 0.3651(4) 0.046 1
C(20) 0.6154(3) 0.0503(11) 0.3102(3) 0.033 1
C(21) 0.9483(4) 0.4053(11) 0.4126(3) 0.026 1
C(22) 0.8939(3) 0.5469(10) 0.4613(3) 0.021 1
C(23) 0.8879(3) 0.4647(11) 0.5404(3) 0.029 1
C(24) 0.8406(3) 0.5935(11) 0.5879(3) 0.035 1
C(25) 0.7987(3) 0.8030(11) 0.5577(3) 0.031 1
C(26) 0.8053(3) 0.8818(11) 0.4799(3) 0.027 1
C(27) 0.8535(3) 0.7572(10) 0.4311(3) 0.023 1
C(28) 1.0094(3) 0.6936(11) 0.1982(3) 0.027 1
C(29) 1.0825(3) 0.5339(10) 0.2396(3) 0.023 1
C(30) 1.1537(3) 0.4836(10) 0.1942(3) 0.03 1
C(31A) 1.29669 0.35247 0.21263 0.046 0.4983
C(32A) 1.36918 0.31152 0.28668 0.056 0.5017
C(31B) 1.29006 0.25455 0.21112 0.05 0.5017
C(32B) 1.35771 0.17284 0.28177 0.091 0.4983
H(1) 0.897(3) 0.152(8) 0.039(2) 0.030(10) 1
H(3) 0.956(3) 0.178(8) 0.288(2) 0.020(10) 1
H(4) 0.820(3) 0.525(10) 0.201(3) 0.06(2) 1
H(5) 0.852(2) 0.018(8) 0.171(2) 0.020(10) 1
H(6A) 0.975(3) 0.560(11) 0.013 0.09(2) 1
H(6B) 0.8821(3) 0.7444(12) -0.0315(3) 0.07(2) 1
H(6C) 0.8862(3) 0.4450(12) -0.0630(3) 0.09(2) 1
H(7A) 0.7059(3) -0.1493(11) 0.100(3) 0.07(2) 1
H(7B) 0.776(3) -0.106(11) 0.035(3) 0.11(3) 1
H(9) 0.580(3) -0.311(9) -0.003(3) 0.05(2) 1
H(10) 0.451(3) -0.231(10) -0.115(3) 0.08(2) 1
H(11) 0.455(3) 0.124(9) -0.205(3) 0.07(2) 1
H(12) 0.552(4) 0.421(12) -0.165(4) 0.13(3) 1
H(13) 0.687(4) 0.359(11) -0.037(3) 0.10(2) 1
H(14A) 0.670(2) 0.365(7) 0.207(2) 0.031(2) 1
H(14B) 0.727(2) 0.557(8) 0.291(2) 0.031(2) 1
H(16) 0.695(3) 0.529(10) 0.429(3) 0.08(2) 1
H(17) 0.612(3) 0.339(10) 0.522(3) 0.09(2) 1
H(18) 0.533(3) -0.048(9) 0.480(3) 0.07(2) 1
H(19) 0.539(3) -0.226(10) 0.353(3) 0.08(2) 1
H(20) 0.613(3) -0.021(11) 0.249(3) 0.09(2) 1
H(21A) 1.016(3) 0.380(9) 0.445(3) 0.08(2) 1
H(21B) 0.924(3) 0.224(9) 0.406(2) 0.04(2) 1
H(23) 0.925(3) 0.309(8) 0.563(2) 0.05(2) 1
H(24) 0.839(3) 0.547(10) 0.651(3) 0.07(2) 1
H(25) 0.765(2) 0.905(8) 0.597(2) 0.030(10) 1
H(26) 0.774(3) 1.043(9) 0.455(2) 0.04(2) 1
H(27) 0.860(3) 0.838(8) 0.373(2) 0.04(2) 1
H(28A) 0.985(3) 0.816(8) 0.239(2) 0.040(10) 1
H(28B) 1.014(2) 0.754(8) 0.136(2) 0.030(10) 1
H(29) 1.102(3) 0.534(9) 0.307(3) 0.06(2) 1
H(31A) 1.30662 0.51853 0.18225 0.053 0.4983
H(31B) 1.29404 0.20947 0.16768 0.053 0.4983
H(32A) 1.37768 0.46787 0.32578 0.081 0.5017
H(32B) 1.42994 0.27463 0.26598 0.081 0.5017
H(32C) 1.3526 0.16228 0.32203 0.081 0.5017
H(31C) 1.26578 0.10653 0.17033 0.057 0.5017
H(31D) 1.32604 0.38509 0.15867 0.057 0.5017
H(32D) 1.34968 0.25185 0.34319 0.081 0.4983
H(32E) 1.41681 0.19256 0.26858 0.081 0.4983
H(32F) 1.34744 -0.01277 0.29305 0.134 0.4983

loop_
_atom_type_symbol
_atom_type_description
_atom_type_scat_dispersion_real
_atom_type_scat_dispersion_imag
_atom_type_scat_source
C C 0.0033 0.0016 'Invariom modelling (Acta Cryst. A61, 314--320)'
H H 0.0000 0.0000 'Invariom modelling (Acta Cryst. A61, 314--320)'
O O 0.0106 0.0060 'Invariom modelling (Acta Cryst. A61, 314--320)'

loop_
_geom_angle_atom_site_label_1
_geom_angle_atom_site_label_2
_geom_angle_atom_site_label_3
_geom_angle
_geom_angle_site_symmetry_1
_geom_angle_site_symmetry_2
_geom_angle_site_symmetry_3
_geom_angle_publ_flag
C(5) O(3) C(7) 113.0(4) 1_555 1_555 1_555 yes
O(2) C(1) C(5) 108.4(4) 1_555 1_555 1_555 yes
O(1) C(2) C(3) 111.7(4) 1_555 1_555 1_555 yes
O(1) C(2) C(28) 120.8(4) 1_555 1_555 1_555 yes
O(1) C(2) C(29) 116.7(4) 1_555 1_555 1_555 yes
C(3) C(2) C(28) 119.9(4) 1_555 1_555 1_555 yes
C(3) C(2) C(29) 118.6(4) 1_555 1_555 1_555 yes
C(28) C(2) C(29) 60.1(3) 1_555 1_555 1_555 yes
O(5) C(3) C(2) 109.5(4) 1_555 1_555 1_555 yes
O(5) C(3) C(4) 110.0(4) 1_555 1_555 1_555 yes
C(2) C(3) C(4) 108.6(4) 1_555 1_555 1_555 yes
O(4) C(4) C(3) 108.8(4) 1_555 1_555 1_555 yes
O(3) C(5) C(1) 111.8(4) 1_555 1_555 1_555 yes
O(3) C(7) C(8) 109.0(4) 1_555 1_555 1_555 yes
C(7) C(8) C(9) 120.2(5) 1_555 1_555 1_555 yes
C(7) C(8) C(13) 120.5(5) 1_555 1_555 1_555 yes
C(9) C(8) C(13) 119.2(5) 1_555 1_555 1_555 yes
C(8) C(9) C(10) 121.4(6) 1_555 1_555 1_555 yes
C(9) C(10) C(11) 118.9(6) 1_555 1_555 1_555 yes
C(10) C(11) C(12) 120.3(6) 1_555 1_555 1_555 yes
C(11) C(12) C(13) 119.8(6) 1_555 1_555 1_555 yes
C(8) C(13) C(12) 120.3(6) 1_555 1_555 1_555 yes
C(14) C(15) C(16) 119.2(5) 1_555 1_555 1_555 yes
C(14) C(15) C(20) 120.3(5) 1_555 1_555 1_555 yes
C(16) C(15) C(20) 120.5(5) 1_555 1_555 1_555 yes
C(15) C(16) C(17) 118.4(6) 1_555 1_555 1_555 yes
C(16) C(17) C(18) 121.7(6) 1_555 1_555 1_555 yes
C(17) C(18) C(19) 119.5(6) 1_555 1_555 1_555 yes
C(18) C(19) C(20) 119.3(6) 1_555 1_555 1_555 yes
C(15) C(20) C(19) 120.7(6) 1_555 1_555 1_555 yes
C(21) C(22) C(23) 117.7(5) 1_555 1_555 1_555 yes
C(21) C(22) C(27) 121.9(4) 1_555 1_555 1_555 yes
C(23) C(22) C(27) 120.3(5) 1_555 1_555 1_555 yes
C(22) C(23) C(24) 119.3(5) 1_555 1_555 1_555 yes
C(23) C(24) C(25) 120.9(5) 1_555 1_555 1_555 yes
C(24) C(25) C(26) 119.1(5) 1_555 1_555 1_555 yes
C(25) C(26) C(27) 121.2(5) 1_555 1_555 1_555 yes
C(22) C(27) C(26) 119.1(5) 1_555 1_555 1_555 yes
C(2) C(28) C(29) 61.1(3) 1_555 1_555 1_555 yes
C(2) C(29) C(28) 58.9(3) 1_555 1_555 1_555 yes
C(2) C(29) C(30) 118.8(4) 1_555 1_555 1_555 yes
C(28) C(29) C(30) 117.5(4) 1_555 1_555 1_555 yes
O(6) C(30) O(7) 123.6(4) 1_555 1_555 1_555 yes
O(6) C(30) C(29) 109.1(4) 1_555 1_555 1_555 yes
O(7) C(30) C(29) 127.3(5) 1_555 1_555 1_555 yes
C(32A) C(31A) C(31B) 89.02 1_555 1_555 1_555 yes
C(31A) C(32A) C(32B) 87.52 1_555 1_555 1_555 yes
C(31A) C(31B) C(32B) 100.45 1_555 1_555 1_555 yes
C(32A) C(32B) C(31B) 83.01 1_555 1_555 1_555 yes

loop_
_geom_bond_atom_site_label_1
_geom_bond_atom_site_label_2
_geom_bond_distance
_geom_bond_site_symmetry_1
_geom_bond_site_symmetry_2
_geom_bond_publ_flag
O(1) C(2) 1.404(4) 1_555 1_555 yes
O(2) C(1) 1.392(5) 1_555 1_555 yes
O(3) C(5) 1.402(5) 1_555 1_555 yes
O(3) C(7) 1.424(6) 1_555 1_555 yes
O(4) C(4) 1.420(5) 1_555 1_555 yes
O(5) C(3) 1.413(5) 1_555 1_555 yes
O(6) C(30) 1.348(5) 1_555 1_555 yes
O(7) C(30) 1.185(5) 1_555 1_555 yes
C(1) C(5) 1.540(6) 1_555 1_555 yes
C(2) C(3) 1.524(6) 1_555 1_555 yes
C(2) C(28) 1.489(6) 1_555 1_555 yes
C(2) C(29) 1.522(6) 1_555 1_555 yes
C(3) C(4) 1.516(6) 1_555 1_555 yes
C(7) C(8) 1.507(6) 1_555 1_555 yes
C(8) C(9) 1.388(7) 1_555 1_555 yes
C(8) C(13) 1.386(7) 1_555 1_555 yes
C(9) C(10) 1.406(7) 1_555 1_555 yes
C(10) C(11) 1.375(7) 1_555 1_555 yes
C(11) C(12) 1.409(7) 1_555 1_555 yes
C(12) C(13) 1.394(7) 1_555 1_555 yes
C(14) C(15) 1.517(6) 1_555 1_555 yes
C(15) C(16) 1.406(6) 1_555 1_555 yes
C(15) C(20) 1.396(7) 1_555 1_555 yes
C(16) C(17) 1.403(7) 1_555 1_555 yes
C(17) C(18) 1.381(8) 1_555 1_555 yes
C(18) C(19) 1.424(8) 1_555 1_555 yes
C(19) C(20) 1.388(7) 1_555 1_555 yes
C(21) C(22) 1.514(6) 1_555 1_555 yes
C(22) C(23) 1.406(6) 1_555 1_555 yes
C(22) C(27) 1.397(6) 1_555 1_555 yes
C(23) C(24) 1.389(7) 1_555 1_555 yes
C(24) C(25) 1.402(7) 1_555 1_555 yes
C(25) C(26) 1.382(6) 1_555 1_555 yes
C(26) C(27) 1.402(6) 1_555 1_555 yes
C(28) C(29) 1.507(6) 1_555 1_555 yes
C(29) C(30) 1.488(6) 1_555 1_555 yes
C(31A) C(32A) 1.500942 1_555 1_555 yes
C(31A) C(31B) 0.567114 1_555 1_555 yes
C(32A) C(32B) 0.810621 1_555 1_555 yes
C(31B) C(32B) 1.476237 1_555 1_555 yes
